data_4134208
loop_
_publ_author_name
'Guo, Qing-Hui'
'Jia, Manping'
'Liu, Zhichang'
'Qiu, Yunyan'
'Chen, Hongliang'
'Shen, Dengke'
'Zhang, Xuan'
'Tu, Qing'
'Ryder, Matthew R.'
'Chen, Haoyuan'
'Li, Peng'
'Xu, Yaobin'
'Li, Penghao'
'Chen, Zhijie'
'Shekhawat, Gajendra S.'
'Dravid, Vinayak P.'
'Snurr, Randall Q.'
'Philp, Douglas'
'Sue, Andrew C.-H.'
'Farha, Omar K.'
'Rolandi, Marco'
'Stoddart, J. Fraser'

_publ_section_title
;
 Single-Crystal Polycationic Polymers Obtained by
 Single-Crystal-to-Single-Crystal Photopolymerization.
;
_journal_name_full 'Journal of the American Chemical Society'
_journal_paper_doi 10.1021/jacs.9b13790
_journal_year 2020
_chemical_formula_moiety '3(B F4), C48 H45 N6, O'
_chemical_formula_sum 'C48 H45 B3 F12 N6 O'
_chemical_formula_weight 982.33
_space_group_crystal_system monoclinic
_space_group_IT_number 15
_space_group_name_Hall '-C 2yc'
_space_group_name_H-M_alt 'C 1 2/c 1'
_atom_sites_solution_hydrogens geom
_audit_creation_date 2019-07-25
_audit_creation_method
;
Olex2 1.2
(compiled 2018.05.29 svn.r3508 for OlexSys, GUI svn.r5506)
;
_cell_angle_alpha 90
_cell_angle_beta 104.674(7)
_cell_angle_gamma 90
_cell_formula_units_Z 8
_cell_length_a 57.282(7)
_cell_length_b 11.7334(15)
_cell_length_c 16.2714(18)
_cell_measurement_reflns_used 6701
_cell_measurement_temperature 102(2)
_cell_measurement_theta_max 44.923
_cell_measurement_theta_min 3.851
_cell_volume 10580(2)
_computing_cell_refinement 'SAINT V8.38A (?, 2016)'
_computing_data_reduction 'SAINT V8.38A (?, 2016)'
_computing_molecular_graphics 'Olex2 (Dolomanov et al., 2009)'
_computing_publication_material 'Olex2 (Dolomanov et al., 2009)'
_computing_structure_refinement 'ShelXL (Sheldrick, 2015)'
_computing_structure_solution 'ShelXT (Sheldrick, 2015)'
_diffrn_ambient_temperature 101.93
_diffrn_detector_area_resol_mean 7.9
_diffrn_detector_type 'CCD area detector'
_diffrn_measured_fraction_theta_full 0.381
_diffrn_measured_fraction_theta_max 0.999
_diffrn_measurement_device 'three-circle diffractometer'
_diffrn_measurement_device_type 'Bruker APEX-II CCD'
_diffrn_measurement_method '\w and \f scans'
_diffrn_radiation_type CuK\a
_diffrn_radiation_wavelength 1.54178
_diffrn_reflns_av_R_equivalents 0.0457
_diffrn_reflns_av_unetI/netI 0.0327
_diffrn_reflns_Laue_measured_fraction_full 0.381
_diffrn_reflns_Laue_measured_fraction_max 0.999
_diffrn_reflns_limit_h_max 49
_diffrn_reflns_limit_h_min -49
_diffrn_reflns_limit_k_max 10
_diffrn_reflns_limit_k_min -10
_diffrn_reflns_limit_l_max 14
_diffrn_reflns_limit_l_min -12
_diffrn_reflns_number 21998
_diffrn_reflns_point_group_measured_fraction_full 0.381
_diffrn_reflns_point_group_measured_fraction_max 0.999
_diffrn_reflns_theta_full 67.679
_diffrn_reflns_theta_max 42.093
_diffrn_reflns_theta_min 3.851
_exptl_absorpt_coefficient_mu 0.891
_exptl_absorpt_correction_T_max 0.7488
_exptl_absorpt_correction_T_min 0.5824
_exptl_absorpt_correction_type multi-scan
_exptl_absorpt_process_details
'SADABS-2016/2 (Bruker,2016/2) was used for absorption correction. wR2(int) was 0.1242 before and 0.0637 after correction. The Ratio of minimum to maximum transmission is 0.7778. The \l/2 correction factor is Not present.'
_exptl_crystal_colour colourless
_exptl_crystal_colour_primary colourless
_exptl_crystal_density_diffrn 1.233
_exptl_crystal_description plate
_exptl_crystal_F_000 4048
_exptl_crystal_size_max 0.738
_exptl_crystal_size_mid 0.52
_exptl_crystal_size_min 0.324
_refine_diff_density_max 0.583
_refine_diff_density_min -0.538
_refine_diff_density_rms 0.098
_refine_ls_extinction_method none
_refine_ls_goodness_of_fit_ref 2.123
_refine_ls_hydrogen_treatment constr
_refine_ls_matrix_type full
_refine_ls_number_parameters 632
_refine_ls_number_reflns 3638
_refine_ls_number_restraints 374
_refine_ls_restrained_S_all 2.134
_refine_ls_R_factor_all 0.1973
_refine_ls_R_factor_gt 0.1698
_refine_ls_shift/su_max 0.000
_refine_ls_shift/su_mean 0.000
_refine_ls_structure_factor_coef Fsqd
_refine_ls_weighting_details 'w=1/[\s^2^(Fo^2^)+(0.2000P)^2^] where P=(Fo^2^+2Fc^2^)/3'
_refine_ls_weighting_scheme calc
_refine_ls_wR_factor_gt 0.4544
_refine_ls_wR_factor_ref 0.4877
_reflns_Friedel_coverage 0.000
_reflns_number_gt 2408
_reflns_number_total 3638
_reflns_threshold_expression 'I > 2\s(I)'
_cod_data_source_file ja9b13790_si_003.cif
_cod_data_source_block Polymer
_cod_database_code 4134208
_shelxl_version_number 2014/6
_shelx_space_group_comment
;
The symmetry employed for this shelxl refinement is uniquely defined
by the following loop, which should always be used as a source of
symmetry information in preference to the above space-group names.
They are only intended as comments.
;
_shelx_estimated_absorpt_t_max 0.761
_shelx_estimated_absorpt_t_min 0.559
_olex2_refinement_description
;
1. Fixed Uiso
 At 1.2 times of:
  All C(H) groups, All C(H,H) groups
 At 1.5 times of:
  All C(H,H,H) groups
2. Restrained distances
 B2-F8
 1.4 with sigma of 0.02
 B4-F14 = B4-F13 = B4-F15 = B4-F16
 1.4 with sigma of 0.02
 C43-C44
 1.6 with sigma of 0.02
 H43-H40
 2 with sigma of 0.02
 H13A-H22B
 2 with sigma of 0.02
 H21C-H23B
 2 with sigma of 0.02
 B3-F11 \\sim B3-F12 \\sim B3-F9 \\sim B3-F10
 with sigma of 0.02
 F11-F12 \\sim F11-F9 \\sim F11-F10 \\sim F12-F9 \\sim F12-F10 \\sim F9-F10
 with sigma of 0.02
 F14-F13 \\sim F14-F15 \\sim F14-F16
 with sigma of 0.02
 F13-F15 \\sim F13-F16 \\sim F15-F16
 with sigma of 0.02
 F8-F5 \\sim F8-F6 \\sim F8-F7
 with sigma of 0.02
3. Restrained planarity
 C16, C15, C18, C14, C17, C19
 with sigma of 0.1
4. Rigid bond restraints
 F10, F11, B3, F9, F12
 with sigma for 1-2 distances of 0.01 and sigma for 1-3 distances of 0.01
 C2, C3, C7, C6, N1, C4, C1, C5
 with sigma for 1-2 distances of 0.01 and sigma for 1-3 distances of 0.01
 F16, F14, F13, B4, F15
 with sigma for 1-2 distances of 0.01 and sigma for 1-3 distances of 0.01
 C17, C21
 with sigma for 1-2 distances of 0.01 and sigma for 1-3 distances of 0.01
 C47, C48, C44, C45, C46, N6, C43, C42, C39, C40, C41, C38, N5, C36, C37
 with sigma for 1-2 distances of 0.01 and sigma for 1-3 distances of 0.01
5. Uiso/Uaniso restraints and constraints
F10 \\sim F11 \\sim B3 \\sim F9 \\sim F12: within 2A with sigma of 0.04 and
sigma for terminal atoms of 0.08
C2 \\sim C3 \\sim C7 \\sim C6 \\sim N1 \\sim C4 \\sim C1 \\sim C5: within 2A
with sigma of 0.04 and sigma for terminal atoms of 0.08
F5 \\sim F7 \\sim B2 \\sim F8 \\sim F6: within 2A with sigma of 0.04 and sigma
for terminal atoms of 0.08
F16 \\sim F14 \\sim F13 \\sim B4 \\sim F15: within 2A with sigma of 0.04 and
sigma for terminal atoms of 0.08
C47 \\sim C48 \\sim C44 \\sim C45 \\sim C46 \\sim N6 \\sim C43 \\sim C42 \\sim
C39 \\sim C40 \\sim C41 \\sim C38 \\sim N5 \\sim C36 \\sim C37: within 2A with
sigma of 0.04 and sigma for terminal atoms of 0.08
C14 \\sim C15: within 2A with sigma of 0.04 and sigma for terminal atoms of 0.08
Uanis(B4) = Uanis(B3) = Uanis(B1) = Uanis(B2)
6. Others
 Fixed Sof: F7(0.5) F6(0.5) F5(0.5) F8(0.5) F14(0.5) F13(0.5) F15(0.5) F16(0.5)
7.a Ternary CH refined with riding coordinates:
 C7(H7), C6(H6), C43(H43), C42(H42)
7.b Secondary CH2 refined with riding coordinates:
 C23(H23A,H23B), C13(H13A,H13B), C36(H36A,H36B)
7.c Aromatic/amide H refined with riding coordinates:
 C30(H30), C2(H2), C29(H29), C32(H32), C24(H24), C10(H10), C25(H25), C35(H35),
 C12(H12), C27(H27), C28(H28), C11(H11), C33(H33), C34(H34), C9(H9), C4(H4),
 C41(H41), C40(H40), C38(H38), C37(H37), C1(H1), C5(H5), C47(H47), C48(H48),
 C45(H45), C46(H46)
7.d Fitted hexagon refined as free rotating group:
 N5(C41,C40,C39,C38,C37), C47(C48,C44,C45,C46,N6)
7.e Idealised Me refined as rotating group:
 C20(H20A,H20B,H20C), C21(H21A,H21B,H21C), C22(H22A,H22B,H22C)
;
_olex2_submission_special_instructions 'No special instructions were received'

loop_
_space_group_symop_operation_xyz
'x, y, z'
'-x, y, -z+1/2'
'x+1/2, y+1/2, z'
'-x+1/2, y+1/2, -z+1/2'
'-x, -y, -z'
'x, -y, z-1/2'
'-x+1/2, -y+1/2, -z'
'x+1/2, -y+1/2, z-1/2'

loop_
_atom_site_label
_atom_site_type_symbol
_atom_site_fract_x
_atom_site_fract_y
_atom_site_fract_z
_atom_site_U_iso_or_equiv
_atom_site_adp_type
_atom_site_occupancy
_atom_site_site_symmetry_order
_atom_site_calc_flag
_atom_site_refinement_flags_posn
_atom_site_refinement_flags_adp
_atom_site_refinement_flags_occupancy
_atom_site_disorder_assembly
_atom_site_disorder_group
F2 F 0.30881(13) 0.7261(5) 0.3704(4) 0.146(3) Uani 1 1 d . . . . .
F4 F 0.34240(14) 0.8336(8) 0.3930(4) 0.175(3) Uani 1 1 d . . . . .
F1 F 0.32261(15) 0.8201(8) 0.4960(5) 0.186(3) Uani 1 1 d . . . . .
F3 F 0.34334(19) 0.6737(8) 0.4658(6) 0.216(4) Uani 1 1 d . . . . .
N2 N 0.3321(3) 1.0975(12) 0.6599(9) 0.166(7) Uani 1 1 d . . . . .
N3 N 0.3564(2) 0.6164(12) 0.7291(10) 0.142(4) Uani 1 1 d . . . . .
C30 C 0.2693(4) 0.5299(10) 0.7087(8) 0.140(6) Uani 1 1 d . . . . .
H30 H 0.2693 0.5829 0.6646 0.168 Uiso 1 1 calc R . . . .
C31 C 0.2453(4) 0.4867(13) 0.7240(11) 0.126(4) Uani 1 1 d . . . . .
C16 C 0.3799(2) 0.7730(18) 0.6829(11) 0.135(4) Uani 1 1 d . . . . .
C26 C 0.3139(4) 0.5389(16) 0.7408(15) 0.137(5) Uani 1 1 d . . . . .
N4 N 0.1993(3) 0.4204(15) 0.7321(12) 0.163(5) Uani 1 1 d . . . . .
C15 C 0.3709(3) 0.868(2) 0.7134(9) 0.137(5) Uani 1 1 d . U . . .
C2 C 0.2081(3) 1.2349(12) 0.5741(8) 0.149(4) Uani 1 1 d . U . . .
H2 H 0.2167 1.3023 0.5959 0.179 Uiso 1 1 calc R . . . .
C8 C 0.2853(3) 1.1820(17) 0.6044(9) 0.137(5) Uani 1 1 d . . . . .
C18 C 0.3831(3) 0.883(3) 0.5594(11) 0.169(8) Uani 1 1 d . . . . .
C29 C 0.2886(5) 0.4948(11) 0.7544(10) 0.163(7) Uani 1 1 d . . . . .
H29 H 0.2884 0.4412 0.7980 0.195 Uiso 1 1 calc R . . . .
C3 C 0.2178(3) 1.1478(15) 0.5306(8) 0.153(4) Uani 1 1 d . U . . .
C32 C 0.2249(4) 0.5356(11) 0.6748(9) 0.132(4) Uani 1 1 d . . . . .
H32 H 0.2262 0.5949 0.6366 0.158 Uiso 1 1 calc R . . . .
C24 C 0.3366(4) 0.6515(11) 0.6722(9) 0.134(4) Uani 1 1 d . . . . .
H24 H 0.3383 0.7026 0.6287 0.160 Uiso 1 1 calc R . . . .
C10 C 0.3252(3) 1.188(2) 0.6904(8) 0.155(7) Uani 1 1 d . . . . .
H10 H 0.3365 1.2255 0.7355 0.187 Uiso 1 1 calc R . . . .
C25 C 0.3146(3) 0.6169(14) 0.6744(10) 0.135(4) Uani 1 1 d . . . . .
H25 H 0.3005 0.6424 0.6345 0.161 Uiso 1 1 calc R . . . .
C14 C 0.3674(3) 0.967(2) 0.6661(15) 0.150(5) Uani 1 1 d . U . . .
C35 C 0.2424(4) 0.4014(15) 0.7802(8) 0.137(4) Uani 1 1 d . . . . .
H35 H 0.2557 0.3631 0.8164 0.165 Uiso 1 1 calc R . . . .
C12 C 0.2919(4) 1.077(2) 0.5749(9) 0.169(6) Uani 1 1 d . . . . .
H12 H 0.2801 1.0342 0.5359 0.202 Uiso 1 1 calc R . . . .
C17 C 0.3853(2) 0.779(2) 0.6027(17) 0.181(7) Uani 1 1 d . U . . .
C27 C 0.3334(5) 0.4986(13) 0.7915(11) 0.153(5) Uani 1 1 d . . . . .
H27 H 0.3321 0.4414 0.8315 0.183 Uiso 1 1 calc R . . . .
C28 C 0.3553(4) 0.5366(16) 0.7882(11) 0.156(5) Uani 1 1 d . . . . .
H28 H 0.3695 0.5084 0.8262 0.188 Uiso 1 1 calc R . . . .
C19 C 0.3738(3) 0.974(2) 0.5918(18) 0.163(7) Uani 1 1 d . . . . .
C11 C 0.3155(4) 1.0354(13) 0.6014(10) 0.166(6) Uani 1 1 d . . . . .
H11 H 0.3198 0.9658 0.5794 0.200 Uiso 1 1 calc R . . . .
C33 C 0.2023(3) 0.5003(15) 0.6798(10) 0.143(5) Uani 1 1 d . . . . .
H33 H 0.1885 0.5353 0.6439 0.172 Uiso 1 1 calc R . . . .
C7 C 0.2603(3) 1.2357(11) 0.5647(8) 0.145(4) Uani 1 1 d . U . . .
H7 H 0.2532 1.2627 0.6113 0.174 Uiso 1 1 calc R . . . .
B1 B 0.3285(7) 0.760(3) 0.431(3) 0.236(5) Uani 1 1 d . . . . .
C34 C 0.2194(6) 0.3773(15) 0.7795(12) 0.177(6) Uani 1 1 d . . . . .
H34 H 0.2174 0.3209 0.8190 0.212 Uiso 1 1 calc R . . . .
C6 C 0.2416(3) 1.1666(12) 0.5022(8) 0.145(4) Uani 1 1 d . U . . .
H6 H 0.2483 1.0944 0.4848 0.174 Uiso 1 1 calc R . . . .
C9 C 0.3028(4) 1.2357(15) 0.6620(11) 0.174(7) Uani 1 1 d . . . . .
H9 H 0.2996 1.3076 0.6835 0.209 Uiso 1 1 calc R . . . .
N1 N 0.1698(3) 1.1211(17) 0.5486(9) 0.203(6) Uani 1 1 d . U . . .
C23 C 0.3818(3) 0.6605(14) 0.7307(11) 0.175(6) Uani 1 1 d . . . . .
H23A H 0.3912 0.6716 0.7902 0.209 Uiso 1 1 calc R . . . .
H23B H 0.3903 0.6038 0.7039 0.209 Uiso 1 1 calc DR . . . .
C4 C 0.2039(4) 1.0556(17) 0.5035(11) 0.194(6) Uani 1 1 d . U . . .
H4 H 0.2104 0.9954 0.4770 0.233 Uiso 1 1 calc R . . . .
N5 N 0.41581(19) 0.8747(19) 0.4820(8) 0.363(11) Uani 1 1 d . U . . .
C41 C 0.4303(2) 0.933(2) 0.5503(7) 0.378(12) Uani 1 1 d G U . . .
H41 H 0.4235 0.9636 0.5932 0.454 Uiso 1 1 calc R . . . .
C40 C 0.4547(2) 0.948(2) 0.5560(8) 0.385(13) Uani 1 1 d G U . . .
H40 H 0.4647 0.9877 0.6027 0.462 Uiso 1 1 calc DR . . . .
C39 C 0.46470(19) 0.903(3) 0.4933(12) 0.435(13) Uani 1 1 d G U . . .
C38 C 0.4502(3) 0.845(3) 0.4249(12) 0.459(14) Uani 1 1 d G U . . .
H38 H 0.4570 0.8144 0.3820 0.551 Uiso 1 1 calc R . . . .
C37 C 0.4258(3) 0.830(2) 0.4192(9) 0.435(13) Uani 1 1 d G U . . .
H37 H 0.4159 0.7903 0.3725 0.522 Uiso 1 1 calc R . . . .
C1 C 0.1840(3) 1.2095(15) 0.5816(9) 0.171(5) Uani 1 1 d . U . . .
H1 H 0.1774 1.2621 0.6138 0.205 Uiso 1 1 calc R . . . .
C20 C 0.3630(3) 0.8645(16) 0.7939(10) 0.204(8) Uani 1 1 d . . . . .
H20A H 0.3460 0.8414 0.7815 0.306 Uiso 1 1 calc GR . . . .
H20B H 0.3648 0.9403 0.8200 0.306 Uiso 1 1 calc GR . . . .
H20C H 0.3729 0.8096 0.8330 0.306 Uiso 1 1 calc GR . . . .
C13 C 0.3591(3) 1.0721(19) 0.6921(13) 0.222(9) Uani 1 1 d . . . . .
H13A H 0.3681 1.1347 0.6732 0.266 Uiso 1 1 calc DR . . . .
H13B H 0.3633 1.0736 0.7550 0.266 Uiso 1 1 calc R . . . .
C5 C 0.1816(4) 1.0459(19) 0.5125(12) 0.213(7) Uani 1 1 d . U . . .
H5 H 0.1731 0.9783 0.4910 0.256 Uiso 1 1 calc R . . . .
C21 C 0.3960(3) 0.6633(19) 0.5805(16) 0.257(10) Uani 1 1 d . U . . .
H21A H 0.4106 0.6450 0.6247 0.385 Uiso 1 1 calc GR . . . .
H21B H 0.4000 0.6702 0.5256 0.385 Uiso 1 1 calc GR . . . .
H21C H 0.3841 0.6025 0.5774 0.385 Uiso 1 1 calc DGR . . . .
C22 C 0.3687(4) 1.084(2) 0.5381(17) 0.335(18) Uani 1 1 d . . . . .
H22A H 0.3825 1.1355 0.5545 0.502 Uiso 1 1 calc GR . . . .
H22B H 0.3543 1.1216 0.5479 0.502 Uiso 1 1 calc DGR . . . .
H22C H 0.3658 1.0647 0.4778 0.502 Uiso 1 1 calc GR . . . .
C47 C 0.5572(6) 0.736(3) 0.609(3) 0.64(2) Uani 1 1 d . U . . .
H47 H 0.5631 0.6750 0.5822 0.771 Uiso 1 1 calc R . . . .
C48 C 0.5366(6) 0.795(4) 0.5662(16) 0.584(19) Uani 1 1 d G U . . .
H48 H 0.5285 0.7739 0.5098 0.701 Uiso 1 1 calc R . . . .
C44 C 0.5279(4) 0.885(3) 0.606(2) 0.535(17) Uani 1 1 d DG U . . .
C45 C 0.5398(6) 0.916(3) 0.688(2) 0.584(19) Uani 1 1 d G U . . .
H45 H 0.5338 0.9771 0.7151 0.701 Uiso 1 1 calc R . . . .
C46 C 0.5603(5) 0.857(4) 0.7311(16) 0.61(2) Uani 1 1 d G U . . .
H46 H 0.5684 0.8783 0.7875 0.729 Uiso 1 1 calc R . . . .
N6 N 0.5690(4) 0.767(3) 0.692(2) 0.65(2) Uani 1 1 d G U . . .
C36 C 0.3891(3) 0.877(4) 0.4748(11) 0.371(15) Uani 1 1 d . U . . .
H36A H 0.3819 0.9435 0.4401 0.445 Uiso 1 1 calc R . . . .
H36B H 0.3817 0.8074 0.4447 0.445 Uiso 1 1 calc R . . . .
C43 C 0.5074(4) 0.974(4) 0.562(2) 0.468(16) Uani 1 1 d D U . . .
H43 H 0.4982 0.9948 0.6046 0.561 Uiso 1 1 calc DR . . . .
C42 C 0.4905(6) 0.919(6) 0.490(2) 0.463(16) Uani 1 1 d . U . . .
H42 H 0.4975 0.8496 0.4689 0.556 Uiso 1 1 calc R . . . .
F11 F 0.3759(3) 0.3671(11) 0.6784(8) 0.327(7) Uani 1 1 d D U . . .
F9 F 0.3823(3) 0.2963(14) 0.7989(10) 0.329(6) Uani 1 1 d D U . . .
F12 F 0.4039(2) 0.2490(12) 0.7199(12) 0.360(8) Uani 1 1 d D U . . .
F10 F 0.4069(2) 0.4163(10) 0.7705(11) 0.355(8) Uani 1 1 d D U . . .
B3 B 0.3923(3) 0.3329(14) 0.7416(11) 0.236(5) Uani 1 1 d D U . . .
F7 F 0.2487(4) 0.8682(13) 0.5024(9) 0.186(6) Uani 0.5 1 d D U . . .
F6 F 0.2561(4) 0.7578(14) 0.4205(9) 0.170(5) Uani 0.5 1 d D U . . .
F5 F 0.2235(4) 0.706(3) 0.4667(13) 0.226(8) Uani 0.5 1 d D U . . .
B2 B 0.2500 0.7500 0.5000 0.236(5) Uani 1 2 d DS TU P . .
O1 O 0.1203(3) 1.1433(14) 0.5352(14) 0.312(8) Uani 1 1 d . . . . .
F8 F 0.2350(4) 0.7969(18) 0.4408(12) 0.224(8) Uani 0.5 1 d D U . . .
F14 F 0.4987(6) 1.275(3) 0.8022(19) 0.40(2) Uani 0.5 1 d D U . A -2
F13 F 0.5193(7) 1.168(3) 0.714(3) 0.377(13) Uani 0.5 1 d D U . A -2
F15 F 0.5014(8) 1.071(2) 0.780(2) 0.406(19) Uani 0.5 1 d D U . A -2
F16 F 0.4831(8) 1.159(3) 0.6770(19) 0.400(18) Uani 0.5 1 d D U . A -2
B4 B 0.5000 1.183(3) 0.7500 0.236(5) Uani 1 2 d DS TU P . .

loop_
_atom_site_aniso_label
_atom_site_aniso_U_11
_atom_site_aniso_U_22
_atom_site_aniso_U_33
_atom_site_aniso_U_23
_atom_site_aniso_U_13
_atom_site_aniso_U_12
F2 0.174(6) 0.134(5) 0.107(4) -0.019(3) -0.008(4) -0.005(4)
F4 0.147(6) 0.206(8) 0.145(6) 0.011(5) -0.014(4) 0.016(5)
F1 0.197(8) 0.197(7) 0.145(6) -0.055(5) 0.007(5) -0.021(6)
F3 0.233(9) 0.170(7) 0.187(7) -0.005(6) -0.054(7) 0.022(7)
N2 0.24(2) 0.115(9) 0.140(10) -0.024(8) 0.031(13) 0.036(10)
N3 0.101(10) 0.149(10) 0.175(10) 0.040(9) 0.035(9) -0.005(8)
C30 0.232(18) 0.087(9) 0.084(8) -0.006(7) 0.011(11) 0.012(12)
C31 0.169(16) 0.092(10) 0.127(11) -0.006(9) 0.058(12) 0.011(11)
C16 0.107(9) 0.180(17) 0.117(12) 0.025(12) 0.029(8) 0.020(9)
C26 0.140(16) 0.124(12) 0.172(15) -0.013(12) 0.082(13) -0.017(11)
N4 0.126(11) 0.187(13) 0.192(12) 0.048(10) 0.067(10) -0.008(9)
C15 0.130(11) 0.166(16) 0.104(12) 0.011(12) 0.011(8) 0.006(11)
C2 0.208(11) 0.134(9) 0.112(8) 0.037(7) 0.052(8) -0.007(9)
C8 0.176(17) 0.137(12) 0.097(9) 0.007(9) 0.033(11) 0.050(12)
C18 0.160(14) 0.21(2) 0.138(15) 0.063(17) 0.035(10) -0.041(14)
C29 0.27(2) 0.111(11) 0.095(9) 0.011(8) 0.028(12) 0.035(13)
C3 0.186(10) 0.170(12) 0.095(8) 0.020(7) 0.023(7) -0.003(8)
C32 0.181(15) 0.092(9) 0.128(9) 0.001(8) 0.049(12) 0.012(12)
C24 0.112(11) 0.154(12) 0.133(10) 0.041(8) 0.026(10) 0.010(11)
C10 0.100(11) 0.24(2) 0.099(9) 0.006(12) -0.030(8) 0.017(12)
C25 0.115(14) 0.139(12) 0.145(12) 0.010(11) 0.024(9) 0.006(9)
C14 0.130(11) 0.178(19) 0.126(13) -0.046(13) 0.002(10) 0.021(12)
C35 0.152(16) 0.137(13) 0.116(9) 0.021(10) 0.021(9) 0.024(11)
C12 0.147(15) 0.20(2) 0.131(11) 0.033(13) -0.014(11) -0.014(13)
C17 0.128(12) 0.24(2) 0.177(16) -0.063(17) 0.051(11) -0.016(11)
C27 0.157(15) 0.137(12) 0.162(12) 0.023(10) 0.037(13) 0.024(14)
C28 0.142(17) 0.146(14) 0.176(14) 0.033(12) 0.032(11) 0.000(11)
C19 0.147(13) 0.144(16) 0.18(2) 0.016(16) 0.010(13) -0.032(11)
C11 0.202(18) 0.130(11) 0.125(10) -0.014(9) -0.037(10) -0.018(13)
C33 0.126(13) 0.147(13) 0.175(13) 0.020(10) 0.072(9) -0.018(10)
C7 0.173(11) 0.132(11) 0.125(10) -0.015(8) 0.027(9) 0.023(9)
B1 0.262(14) 0.206(11) 0.215(11) -0.038(9) 0.017(8) -0.027(8)
C34 0.19(2) 0.152(15) 0.192(17) 0.019(11) 0.058(18) -0.038(16)
C6 0.187(11) 0.119(9) 0.124(9) 0.010(7) 0.029(8) -0.002(8)
C9 0.192(19) 0.209(16) 0.110(10) -0.050(11) 0.017(11) -0.052(17)
N1 0.210(13) 0.251(16) 0.152(10) -0.021(10) 0.054(9) -0.040(10)
C23 0.175(18) 0.153(13) 0.182(13) 0.033(11) 0.019(11) 0.042(11)
C4 0.244(15) 0.194(13) 0.162(11) -0.028(10) 0.085(13) -0.052(11)
N5 0.158(9) 0.82(3) 0.103(8) 0.077(13) 0.022(7) -0.116(14)
C41 0.165(11) 0.80(4) 0.168(13) 0.039(16) 0.047(11) -0.160(18)
C40 0.161(11) 0.86(4) 0.136(11) 0.047(16) 0.037(10) -0.133(18)
C39 0.169(12) 0.92(4) 0.213(17) 0.00(2) 0.040(11) -0.071(19)
C38 0.175(13) 0.97(4) 0.232(18) -0.06(2) 0.045(14) -0.04(2)
C37 0.170(12) 0.94(4) 0.189(15) -0.009(19) 0.030(13) -0.05(2)
C1 0.216(13) 0.170(12) 0.135(10) 0.035(8) 0.061(10) -0.003(9)
C20 0.168(13) 0.31(2) 0.122(11) -0.074(12) 0.017(10) 0.020(13)
C13 0.110(12) 0.213(18) 0.28(2) -0.068(17) -0.071(12) 0.047(12)
C5 0.257(16) 0.224(15) 0.180(13) -0.036(11) 0.096(13) -0.073(13)
C21 0.124(12) 0.31(2) 0.34(3) -0.11(2) 0.065(14) 0.028(13)
C22 0.29(3) 0.24(2) 0.36(3) 0.17(2) -0.11(2) -0.16(2)
C47 0.29(3) 1.11(6) 0.45(3) 0.00(4) -0.05(3) 0.15(3)
C48 0.20(2) 1.09(5) 0.42(3) 0.01(3) 0.01(2) 0.10(3)
C44 0.166(18) 1.07(5) 0.35(3) 0.05(3) 0.028(16) 0.05(2)
C45 0.20(2) 1.13(5) 0.38(3) 0.03(3) -0.014(19) 0.12(3)
C46 0.24(2) 1.15(6) 0.39(3) 0.04(3) -0.01(2) 0.16(3)
N6 0.29(2) 1.13(6) 0.46(3) -0.01(4) -0.05(2) 0.16(3)
C36 0.147(9) 0.84(5) 0.121(11) 0.068(19) 0.031(9) -0.100(18)
C43 0.107(13) 1.01(5) 0.28(3) 0.01(3) 0.030(14) -0.002(18)
C42 0.146(11) 0.97(4) 0.27(2) 0.01(3) 0.040(11) -0.01(2)
F11 0.373(16) 0.288(14) 0.259(11) -0.010(10) -0.031(10) 0.016(10)
F9 0.298(15) 0.375(18) 0.303(13) 0.040(12) 0.055(10) -0.028(11)
F12 0.238(12) 0.318(14) 0.51(2) -0.134(15) 0.061(12) -0.002(9)
F10 0.247(12) 0.215(10) 0.54(2) -0.018(12) -0.014(11) -0.046(8)
B3 0.262(14) 0.206(11) 0.215(11) -0.038(9) 0.017(8) -0.027(8)
F7 0.271(17) 0.148(11) 0.110(9) 0.017(8) -0.006(10) 0.037(11)
F6 0.219(14) 0.157(12) 0.127(9) 0.014(8) 0.029(10) -0.022(11)
F5 0.251(19) 0.27(2) 0.175(14) -0.011(14) 0.083(13) -0.003(17)
B2 0.262(14) 0.206(11) 0.215(11) -0.038(9) 0.017(8) -0.027(8)
O1 0.231(14) 0.287(17) 0.42(2) 0.064(16) 0.081(15) -0.041(12)
F8 0.28(2) 0.199(16) 0.175(15) 0.035(13) 0.023(15) 0.054(15)
F14 0.42(4) 0.37(2) 0.40(4) -0.17(3) 0.09(4) 0.00(4)
F13 0.40(3) 0.41(3) 0.35(3) -0.08(3) 0.16(2) -0.04(3)
F15 0.55(4) 0.292(16) 0.36(5) 0.08(2) 0.08(4) -0.01(4)
F16 0.42(3) 0.38(3) 0.31(3) -0.05(2) -0.08(3) -0.02(3)
B4 0.262(14) 0.206(11) 0.215(11) -0.038(9) 0.017(8) -0.027(8)

loop_
_atom_type_symbol
_atom_type_description
_atom_type_scat_dispersion_real
_atom_type_scat_dispersion_imag
_atom_type_scat_source
C C 0.0181 0.0091 'International Tables Vol C Tables 4.2.6.8 and 6.1.1.4'
H H 0.0000 0.0000 'International Tables Vol C Tables 4.2.6.8 and 6.1.1.4'
B B 0.0090 0.0039 'International Tables Vol C Tables 4.2.6.8 and 6.1.1.4'
F F 0.0727 0.0534 'International Tables Vol C Tables 4.2.6.8 and 6.1.1.4'
N N 0.0311 0.0180 'International Tables Vol C Tables 4.2.6.8 and 6.1.1.4'
O O 0.0492 0.0322 'International Tables Vol C Tables 4.2.6.8 and 6.1.1.4'

loop_
_geom_angle_atom_site_label_1
_geom_angle_atom_site_label_2
_geom_angle_atom_site_label_3
_geom_angle
_geom_angle_site_symmetry_1
_geom_angle_site_symmetry_3
_geom_angle_publ_flag
C10 N2 C11 119.1(16) . . ?
C10 N2 C13 114.3(16) . . ?
C11 N2 C13 126.6(16) . . ?
C24 N3 C28 121.5(12) . . ?
C24 N3 C23 122.7(16) . . ?
C28 N3 C23 115.8(17) . . ?
C29 C30 C31 119.4(17) . . ?
C32 C31 C30 115.8(18) . . ?
C32 C31 C35 117.1(16) . . ?
C35 C31 C30 127.0(19) . . ?
C15 C16 C17 118.9(16) . . ?
C15 C16 C23 120.1(17) . . ?
C17 C16 C23 121(2) . . ?
C25 C26 C29 121(2) . . ?
C27 C26 C29 117(2) . . ?
C27 C26 C25 122.2(15) . . ?
C33 N4 C34 114.6(14) . . ?
C16 C15 C14 119.7(15) . . ?
C16 C15 C20 121.6(18) . . ?
C14 C15 C20 119(2) . . ?
C3 C2 C1 113.0(16) . . ?
C12 C8 C7 120.9(17) . . ?
C9 C8 C12 115.4(15) . . ?
C9 C8 C7 123.3(19) . . ?
C17 C18 C36 114(3) . . ?
C19 C18 C17 119.1(18) . . ?
C19 C18 C36 127(3) . . ?
C30 C29 C26 120.7(17) . . ?
C2 C3 C6 121.3(15) . . ?
C4 C3 C2 117.9(18) . . ?
C4 C3 C6 120.1(16) . . ?
C31 C32 C33 121.2(14) . . ?
N3 C24 C25 122.0(12) . . ?
N2 C10 C9 124.1(16) . . ?
C24 C25 C26 115.1(14) . . ?
C15 C14 C13 125(2) . . ?
C19 C14 C15 121.1(16) . . ?
C19 C14 C13 114(3) . . ?
C34 C35 C31 115.2(15) . . ?
C11 C12 C8 121.8(15) . . ?
C16 C17 C21 111(3) . . ?
C18 C17 C16 119.6(17) . . ?
C18 C17 C21 129(3) . . ?
C26 C27 C28 120.9(16) . . ?
C27 C28 N3 118.0(15) . . ?
C18 C19 C22 118(3) . . ?
C14 C19 C18 121.3(19) . . ?
C14 C19 C22 120(3) . . ?
N2 C11 C12 118.1(15) . . ?
N4 C33 C32 122.4(15) . . ?
C8 C7 C6 118.9(12) . 7_576 ?
C6 C7 C8 119.1(12) . . ?
C6 C7 C6 90.7(11) . 7_576 ?
F2 B1 F4 109(3) . . ?
F2 B1 F1 113(3) . . ?
F1 B1 F4 107(2) . . ?
F3 B1 F2 114(2) . . ?
F3 B1 F4 106(3) . . ?
F3 B1 F1 108(3) . . ?
N4 C34 C35 129.4(16) . . ?
C3 C6 C7 113.3(12) . 7_576 ?
C7 C6 C3 113.6(12) . . ?
C7 C6 C7 89.3(11) . 7_576 ?
C8 C9 C10 121.1(16) . . ?
C5 N1 C1 111(2) . . ?
C16 C23 N3 109.8(12) . . ?
C5 C4 C3 122(2) . . ?
C41 N5 C37 120.0 . . ?
C41 N5 C36 116.3(15) . . ?
C37 N5 C36 123.2(13) . . ?
N5 C41 C40 120.0 . . ?
C41 C40 C39 120.0 . . ?
C40 C39 C42 125(2) . . ?
C38 C39 C40 120.0 . . ?
C38 C39 C42 115(2) . . ?
C37 C38 C39 120.0 . . ?
C38 C37 N5 120.0 . . ?
N1 C1 C2 128.2(18) . . ?
C14 C13 N2 116.8(14) . . ?
C4 C5 N1 127(2) . . ?
C48 C47 N6 120.0 . . ?
C44 C48 C47 120.0 . . ?
C48 C44 C45 120.0 . . ?
C48 C44 C43 127(3) . . ?
C45 C44 C43 112(3) . . ?
C46 C45 C44 120.0 . . ?
C45 C46 N6 120.0 . . ?
C46 N6 C47 120.0 . . ?
C18 C36 N5 113.2(14) . . ?
C42 C43 C44 129(2) 5_676 . ?
C42 C43 C44 109(4) . . ?
C42 C43 C42 93(4) . 5_676 ?
C39 C42 C43 110(3) . 5_676 ?
C43 C42 C39 118(3) . . ?
C43 C42 C43 87(4) . 5_676 ?
F11 B3 F9 108.7(13) . . ?
F11 B3 F12 110.2(13) . . ?
F11 B3 F10 109.4(13) . . ?
F9 B3 F12 107.4(13) . . ?
F9 B3 F10 110.8(13) . . ?
F12 B3 F10 110.3(13) . . ?
B2 F7 F5 57.7(10) . 7_566 ?
F8 F7 F5 102.1(16) . 7_566 ?
F8 F7 B2 53.3(8) . . ?
F8 F6 B2 52.1(8) . . ?
B2 F5 F7 48.8(9) . 7_566 ?
F8 F5 F7 90.2(16) . 7_566 ?
F8 F5 B2 49.7(9) . . ?
F7 B2 F7 180.0 . 7_566 ?
F7 B2 F6 89.4(10) 7_566 7_566 ?
F7 B2 F6 90.5(10) . 7_566 ?
F7 B2 F6 89.5(10) . . ?
F7 B2 F6 90.6(10) 7_566 . ?
F7 B2 F5 106.4(13) . . ?
F7 B2 F5 106.4(13) 7_566 7_566 ?
F7 B2 F5 73.6(13) 7_566 . ?
F7 B2 F5 73.6(13) . 7_566 ?
F6 B2 F6 180.0 . 7_566 ?
F6 B2 F5 98.4(10) 7_566 7_566 ?
F6 B2 F5 81.6(10) . 7_566 ?
F6 B2 F5 81.6(10) 7_566 . ?
F6 B2 F5 98.4(10) . . ?
F5 B2 F5 180.0(9) . 7_566 ?
F8 B2 F7 63.2(8) . . ?
F8 B2 F7 63.2(8) 7_566 7_566 ?
F8 B2 F7 116.8(8) 7_566 . ?
F8 B2 F7 116.8(8) . 7_566 ?
F8 B2 F6 63.2(9) 7_566 7_566 ?
F8 B2 F6 116.8(9) 7_566 . ?
F8 B2 F6 63.2(9) . . ?
F8 B2 F6 116.8(9) . 7_566 ?
F8 B2 F5 122.8(9) . 7_566 ?
F8 B2 F5 122.8(9) 7_566 . ?
F8 B2 F5 57.2(9) . . ?
F8 B2 F5 57.2(9) 7_566 7_566 ?
F8 B2 F8 179.992(10) . 7_566 ?
F7 F8 F6 90.4(17) . . ?
F5 F8 F7 118(2) . . ?
F5 F8 F6 109.0(18) . . ?
B2 F8 F7 63.6(10) . . ?
B2 F8 F6 64.7(11) . . ?
B2 F8 F5 73.1(14) . . ?
F14 B4 F13 122(2) . . ?
F14 B4 F15 121.7(18) . . ?
F13 B4 F15 92(2) . . ?
F16 B4 F14 124(2) . . ?
F16 B4 F13 94(2) . . ?
F16 B4 F15 94(2) . . ?

loop_
_geom_bond_atom_site_label_1
_geom_bond_atom_site_label_2
_geom_bond_distance
_geom_bond_site_symmetry_2
_geom_bond_publ_flag
F2 B1 1.35(3) . ?
F4 B1 1.42(3) . ?
F1 B1 1.39(3) . ?
F3 B1 1.35(4) . ?
N2 C10 1.278(18) . ?
N2 C11 1.373(18) . ?
N2 C13 1.532(19) . ?
N3 C24 1.333(16) . ?
N3 C28 1.355(16) . ?
N3 C23 1.539(18) . ?
C30 C31 1.543(19) . ?
C30 C29 1.234(18) . ?
C31 C32 1.368(17) . ?
C31 C35 1.393(18) . ?
C16 C15 1.372(18) . ?
C16 C17 1.41(2) . ?
C16 C23 1.522(19) . ?
C26 C29 1.61(2) . ?
C26 C25 1.425(19) . ?
C26 C27 1.296(18) . ?
N4 C33 1.307(16) . ?
N4 C34 1.31(2) . ?
C15 C14 1.38(2) . ?
C15 C20 1.49(2) . ?
C2 C3 1.431(19) . ?
C2 C1 1.45(2) . ?
C8 C12 1.40(2) . ?
C8 C7 1.548(19) . ?
C8 C9 1.344(19) . ?
C18 C17 1.40(3) . ?
C18 C19 1.35(2) . ?
C18 C36 1.50(3) . ?
C3 C6 1.57(2) . ?
C3 C4 1.35(2) . ?
C32 C33 1.376(17) . ?
C24 C25 1.333(16) . ?
C10 C9 1.37(2) . ?
C14 C19 1.35(2) . ?
C14 C13 1.42(2) . ?
C35 C34 1.34(2) . ?
C12 C11 1.40(2) . ?
C17 C21 1.57(2) . ?
C27 C28 1.345(19) . ?
C19 C22 1.54(2) . ?
C7 C6 1.565(17) 7_576 ?
C7 C6 1.512(18) . ?
C6 C7 1.565(17) 7_576 ?
N1 C1 1.343(19) . ?
N1 C5 1.33(2) . ?
C4 C5 1.33(2) . ?
N5 C41 1.3900 . ?
N5 C37 1.3900 . ?
N5 C36 1.51(2) . ?
C41 C40 1.3900 . ?
C40 C39 1.3900 . ?
C39 C38 1.3900 . ?
C39 C42 1.51(3) . ?
C38 C37 1.3900 . ?
C47 C48 1.3900 . ?
C47 N6 1.3900 . ?
C48 C44 1.3900 . ?
C44 C45 1.3900 . ?
C44 C43 1.60(2) . ?
C45 C46 1.3900 . ?
C46 N6 1.3900 . ?
C43 C42 1.47(4) . ?
C43 C42 1.53(6) 5_676 ?
C42 C43 1.53(6) 5_676 ?
F11 B3 1.269(14) . ?
F9 B3 1.284(14) . ?
F12 B3 1.285(14) . ?
F10 B3 1.296(14) . ?
F7 F5 1.77(3) 7_566 ?
F7 B2 1.390(15) . ?
F7 F8 1.385(16) . ?
F6 B2 1.425(16) . ?
F6 F8 1.407(17) . ?
F5 F7 1.77(3) 7_566 ?
F5 B2 1.56(2) . ?
F5 F8 1.372(17) . ?
B2 F7 1.390(15) 7_566 ?
B2 F6 1.425(16) 7_566 ?
B2 F5 1.56(2) 7_566 ?
B2 F8 1.244(15) 7_566 ?
B2 F8 1.244(15) . ?
F14 B4 1.384(18) . ?
F13 B4 1.389(18) . ?
F15 B4 1.40(2) . ?
F16 B4 1.359(16) . ?
